data_4510759
loop_
_publ_author_name
'Maddileti, D.'
'Jayabun, S. K.'
'Nangia, Ashwini'

_publ_section_title
;
 Soluble Cocrystals of the Xanthine Oxidase Inhibitor Febuxostat
;
_journal_issue 7
_journal_name_full 'Crystal Growth &amp; Design'
_journal_page_first 3188
_journal_paper_doi 10.1021/cg400583z
_journal_volume 13
_journal_year 2013
_chemical_formula_moiety 'C16 H16 N2 O3 S, C H4 N2 O'
_chemical_formula_sum 'C17 H20 N4 O4 S'
_chemical_formula_weight 376.43
_chemical_melting_point 445
_chemical_name_common Febuxostat-urea
_chemical_name_systematic
;
2-(3-cyano-4-isobutyloxy)-phenyl-4-methyl-5-thiazolecarboxylic 
acid : urea (1:1)
;
_space_group_IT_number 2
_symmetry_cell_setting triclinic
_symmetry_space_group_name_Hall '-P 1'
_symmetry_space_group_name_H-M 'P -1'
_atom_sites_solution_hydrogens geom
_atom_sites_solution_primary direct
_atom_sites_solution_secondary difmap
_audit_creation_method SHELXL-97
_cell_angle_alpha 82.627(3)
_cell_angle_beta 71.822(3)
_cell_angle_gamma 69.866(3)
_cell_formula_units_Z 2
_cell_length_a 7.6525(13)
_cell_length_b 10.9684(18)
_cell_length_c 12.261(2)
_cell_measurement_reflns_used 3786
_cell_measurement_temperature 100(2)
_cell_measurement_theta_max 26.06
_cell_measurement_theta_min 2.61
_cell_volume 917.8(3)
_computing_cell_refinement 'Bruker SMART'
_computing_data_collection 'Bruker SMART'
_computing_data_reduction 'Bruker SMART'
_computing_molecular_graphics 'Bruker SHELXTL'
_computing_publication_material 'Bruker SHELXTL'
_computing_structure_refinement 'SHELXL-97 (Sheldrick, 1997)'
_computing_structure_solution 'SHELXS-97 (Sheldrick, 1990)'
_diffrn_ambient_temperature 100(2)
_diffrn_measured_fraction_theta_full 0.998
_diffrn_measured_fraction_theta_max 0.998
_diffrn_measurement_device_type 'CCD area detector'
_diffrn_measurement_method 'phi and omega scans'
_diffrn_radiation_monochromator graphite
_diffrn_radiation_source 'fine-focus sealed tube'
_diffrn_radiation_type MoK\a
_diffrn_radiation_wavelength 0.71073
_diffrn_reflns_av_R_equivalents 0.0238
_diffrn_reflns_av_sigmaI/netI 0.0280
_diffrn_reflns_limit_h_max 9
_diffrn_reflns_limit_h_min -9
_diffrn_reflns_limit_k_max 13
_diffrn_reflns_limit_k_min -13
_diffrn_reflns_limit_l_max 14
_diffrn_reflns_limit_l_min -14
_diffrn_reflns_number 8831
_diffrn_reflns_theta_full 25.00
_diffrn_reflns_theta_max 25.00
_diffrn_reflns_theta_min 1.75
_exptl_absorpt_coefficient_mu 0.207
_exptl_absorpt_correction_T_max 0.9540
_exptl_absorpt_correction_T_min 0.8594
_exptl_absorpt_correction_type multi-scan
_exptl_absorpt_process_details 'Bruker AXS SADABS program'
_exptl_crystal_colour colorless
_exptl_crystal_density_diffrn 1.362
_exptl_crystal_density_method 'not measured'
_exptl_crystal_description block
_exptl_crystal_F_000 396
_exptl_crystal_size_max 0.24
_exptl_crystal_size_mid 0.20
_exptl_crystal_size_min 0.16
_refine_diff_density_max 0.576
_refine_diff_density_min -0.493
_refine_diff_density_rms 0.065
_refine_ls_extinction_method none
_refine_ls_goodness_of_fit_ref 1.069
_refine_ls_hydrogen_treatment mixed
_refine_ls_matrix_type full
_refine_ls_number_parameters 247
_refine_ls_number_reflns 3222
_refine_ls_number_restraints 0
_refine_ls_restrained_S_all 1.069
_refine_ls_R_factor_all 0.0568
_refine_ls_R_factor_gt 0.0496
_refine_ls_shift/su_max 0.001
_refine_ls_shift/su_mean 0.000
_refine_ls_structure_factor_coef Fsqd
_refine_ls_weighting_details 'calc w=1/[\s^2^(Fo^2^)+(0.0667P)^2^+0.8963P] where P=(Fo^2^+2Fc^2^)/3'
_refine_ls_weighting_scheme calc
_refine_ls_wR_factor_gt 0.1281
_refine_ls_wR_factor_ref 0.1333
_reflns_number_gt 2795
_reflns_number_total 3222
_reflns_threshold_expression >2sigma(I)
_cod_data_source_file cg400583z_si_005.cif
_cod_data_source_block FEB-URE
_cod_original_cell_volume 917.7(3)
_cod_database_code 4510759

loop_
_symmetry_equiv_pos_as_xyz
'x, y, z'
'-x, -y, -z'

loop_
_atom_site_label
_atom_site_type_symbol
_atom_site_fract_x
_atom_site_fract_y
_atom_site_fract_z
_atom_site_U_iso_or_equiv
_atom_site_adp_type
_atom_site_occupancy
_atom_site_symmetry_multiplicity
_atom_site_calc_flag
_atom_site_refinement_flags
_atom_site_disorder_assembly
_atom_site_disorder_group
C16A C 0.5734(7) 0.5120(5) 0.5872(4) 0.0324(14) Uani 0.534(6) 1 d P A 1
H16A H 0.5907 0.5958 0.5711 0.049 Uiso 0.534(6) 1 calc PR A 1
H16B H 0.4492 0.5176 0.5804 0.049 Uiso 0.534(6) 1 calc PR A 1
H16C H 0.6744 0.4507 0.5335 0.049 Uiso 0.534(6) 1 calc PR A 1
C16B C 0.7526(8) 0.4729(5) 0.6137(4) 0.0304(16) Uani 0.466(6) 1 d P A 2
H16E H 0.7724 0.4256 0.5478 0.046 Uiso 0.466(6) 1 calc PR A 2
H16F H 0.8574 0.4320 0.6471 0.046 Uiso 0.466(6) 1 calc PR A 2
H16D H 0.7488 0.5606 0.5908 0.046 Uiso 0.466(6) 1 calc PR A 2
O4 O 0.9636(2) 0.73753(16) 0.20964(13) 0.0264(4) Uani 1 1 d . . .
N3 N 0.8821(3) 0.89664(19) 0.33310(17) 0.0280(5) Uani 1 1 d . . .
H3A H 0.9378 0.9423 0.2806 0.034 Uiso 1 1 calc R . .
H3B H 0.8257 0.9253 0.4017 0.034 Uiso 1 1 calc R . .
N4 N 0.7924(6) 0.7170(3) 0.3930(2) 0.0880(14) Uani 1 1 d . . .
H4A H 0.7883 0.6428 0.3804 0.106 Uiso 1 1 calc R . .
H4B H 0.7378 0.7492 0.4604 0.106 Uiso 1 1 calc R . .
S1 S 0.18953(8) 1.25120(5) 1.03402(5) 0.02093(19) Uani 1 1 d . . .
O2 O 0.0730(2) 1.50749(15) 1.13568(14) 0.0261(4) Uani 1 1 d . . .
H2 H 0.0394 1.5788 1.1638 0.039 Uiso 1 1 calc R . .
O3 O 0.5099(3) 0.68621(16) 0.75873(14) 0.0286(4) Uani 1 1 d . . .
C6 C 0.2631(3) 0.9912(2) 0.98558(19) 0.0205(5) Uani 1 1 d . . .
O1 O -0.0874(3) 1.45747(18) 1.31210(16) 0.0429(5) Uani 1 1 d . . .
C9 C 0.4249(3) 0.7806(2) 0.8370(2) 0.0218(5) Uani 1 1 d . . .
C3 C 0.1760(3) 1.0968(2) 1.06846(19) 0.0208(5) Uani 1 1 d . . .
C8 C 0.4548(3) 0.9007(2) 0.80036(19) 0.0219(5) Uani 1 1 d . . .
C11 C 0.2327(3) 0.8725(2) 1.0199(2) 0.0250(5) Uani 1 1 d . . .
H11 H 0.1562 0.8631 1.0941 0.030 Uiso 1 1 calc R . .
N1 N 0.0811(3) 1.08032(19) 1.17605(16) 0.0235(4) Uani 1 1 d . . .
C12 C 0.5676(4) 0.9152(2) 0.6840(2) 0.0279(6) Uani 1 1 d . . .
C7 C 0.3749(3) 1.0049(2) 0.87424(19) 0.0210(5) Uani 1 1 d . . .
H7 H 0.3964 1.0835 0.8490 0.025 Uiso 1 1 calc R . .
C4 C 0.0154(3) 1.1919(2) 1.2366(2) 0.0228(5) Uani 1 1 d . . .
C17 C 0.8831(4) 0.7819(2) 0.3083(2) 0.0294(6) Uani 1 1 d . . .
C2 C 0.0608(3) 1.2947(2) 1.1741(2) 0.0215(5) Uani 1 1 d . . .
C1 C 0.0093(3) 1.4271(2) 1.2141(2) 0.0240(5) Uani 1 1 d . . .
N2 N 0.6552(4) 0.9271(2) 0.59128(19) 0.0393(6) Uani 1 1 d . . .
C13 C 0.4875(4) 0.5598(2) 0.7936(2) 0.0263(5) Uani 1 1 d . A .
H13B H 0.3506 0.5684 0.8226 0.032 Uiso 1 1 calc R . .
H13A H 0.5478 0.5224 0.8543 0.032 Uiso 1 1 calc R . .
C10 C 0.3120(3) 0.7678(2) 0.9480(2) 0.0236(5) Uani 1 1 d . . .
H10 H 0.2897 0.6895 0.9739 0.028 Uiso 1 1 calc R . .
C5 C -0.0964(4) 1.1892(2) 1.3609(2) 0.0311(6) Uani 1 1 d . . .
H5A H -0.1071 1.1041 1.3823 0.047 Uiso 1 1 calc R . .
H5C H -0.2240 1.2519 1.3731 0.047 Uiso 1 1 calc R . .
H5B H -0.0298 1.2098 1.4070 0.047 Uiso 1 1 calc R . .
C15 C 0.5641(7) 0.3385(3) 0.7319(3) 0.0725(13) Uani 1 1 d . A .
H15B H 0.5758 0.3200 0.8084 0.109 Uiso 1 1 calc R . .
H15C H 0.6657 0.2743 0.6810 0.109 Uiso 1 1 calc R . .
H15A H 0.4401 0.3367 0.7308 0.109 Uiso 1 1 calc R . .
C14 C 0.5815(7) 0.4735(3) 0.6923(3) 0.0705(13) Uani 1 1 d . . .
H14 H 0.7192 0.4574 0.6837 0.085 Uiso 1 1 calc R A 1

loop_
_atom_site_aniso_label
_atom_site_aniso_U_11
_atom_site_aniso_U_22
_atom_site_aniso_U_33
_atom_site_aniso_U_23
_atom_site_aniso_U_13
_atom_site_aniso_U_12
C16A 0.036(3) 0.032(3) 0.030(3) -0.007(2) -0.007(2) -0.011(2)
C16B 0.036(3) 0.028(3) 0.020(3) -0.007(2) -0.004(2) -0.002(2)
O4 0.0341(10) 0.0230(9) 0.0196(9) -0.0055(7) -0.0015(7) -0.0098(7)
N3 0.0388(12) 0.0227(11) 0.0183(10) -0.0046(8) 0.0017(9) -0.0125(9)
N4 0.151(3) 0.0506(18) 0.0425(17) -0.0308(14) 0.0526(19) -0.070(2)
S1 0.0230(3) 0.0208(3) 0.0184(3) -0.0031(2) -0.0034(2) -0.0077(2)
O2 0.0335(10) 0.0204(8) 0.0235(9) -0.0044(7) -0.0050(7) -0.0090(7)
O3 0.0374(10) 0.0222(9) 0.0203(9) -0.0075(7) -0.0017(7) -0.0058(7)
C6 0.0184(11) 0.0235(12) 0.0185(11) -0.0047(9) -0.0050(9) -0.0043(9)
O1 0.0538(12) 0.0330(11) 0.0330(11) -0.0168(8) 0.0194(9) -0.0262(9)
C9 0.0197(11) 0.0246(12) 0.0197(12) -0.0068(9) -0.0072(9) -0.0016(9)
C3 0.0200(11) 0.0230(12) 0.0187(12) -0.0025(9) -0.0048(9) -0.0059(9)
C8 0.0207(11) 0.0249(12) 0.0159(11) -0.0019(9) -0.0042(9) -0.0026(9)
C11 0.0249(12) 0.0290(13) 0.0185(12) -0.0061(10) 0.0014(10) -0.0106(10)
N1 0.0277(11) 0.0218(10) 0.0175(10) -0.0050(8) -0.0007(8) -0.0072(8)
C12 0.0314(13) 0.0225(12) 0.0224(14) -0.0047(10) -0.0040(11) -0.0017(10)
C7 0.0200(11) 0.0211(12) 0.0204(12) -0.0018(9) -0.0062(9) -0.0039(9)
C4 0.0235(12) 0.0221(12) 0.0219(12) -0.0056(9) -0.0052(10) -0.0057(10)
C17 0.0338(14) 0.0262(13) 0.0237(13) -0.0064(10) 0.0030(11) -0.0123(11)
C2 0.0190(11) 0.0247(12) 0.0209(12) -0.0053(9) -0.0051(9) -0.0060(9)
C1 0.0209(12) 0.0259(13) 0.0265(13) -0.0061(10) -0.0035(10) -0.0102(10)
N2 0.0471(14) 0.0353(13) 0.0209(12) -0.0048(9) 0.0026(11) -0.0050(11)
C13 0.0283(13) 0.0245(12) 0.0223(12) -0.0045(10) -0.0052(10) -0.0046(10)
C10 0.0239(12) 0.0225(12) 0.0245(13) -0.0055(10) -0.0034(10) -0.0091(10)
C5 0.0415(15) 0.0267(13) 0.0206(13) -0.0067(10) 0.0005(11) -0.0116(11)
C15 0.112(3) 0.0267(17) 0.048(2) -0.0140(15) 0.020(2) -0.0202(19)
C14 0.117(3) 0.0273(16) 0.0350(18) -0.0158(14) 0.0275(19) -0.0233(19)

loop_
_atom_type_symbol
_atom_type_description
_atom_type_scat_dispersion_real
_atom_type_scat_dispersion_imag
_atom_type_scat_source
C C 0.0033 0.0016 'International Tables Vol C Tables 4.2.6.8 and 6.1.1.4'
H H 0.0000 0.0000 'International Tables Vol C Tables 4.2.6.8 and 6.1.1.4'
N N 0.0061 0.0033 'International Tables Vol C Tables 4.2.6.8 and 6.1.1.4'
O O 0.0106 0.0060 'International Tables Vol C Tables 4.2.6.8 and 6.1.1.4'
S S 0.1246 0.1234 'International Tables Vol C Tables 4.2.6.8 and 6.1.1.4'

loop_
_geom_angle_atom_site_label_1
_geom_angle_atom_site_label_2
_geom_angle_atom_site_label_3
_geom_angle
C3 S1 C2 89.17(11)
C9 O3 C13 118.01(18)
C7 C6 C11 118.4(2)
C7 C6 C3 122.8(2)
C11 C6 C3 118.8(2)
O3 C9 C10 125.1(2)
O3 C9 C8 116.1(2)
C10 C9 C8 118.8(2)
N1 C3 C6 122.3(2)
N1 C3 S1 114.30(17)
C6 C3 S1 123.36(17)
C7 C8 C9 121.0(2)
C7 C8 C12 120.1(2)
C9 C8 C12 118.9(2)
C10 C11 C6 122.4(2)
C3 N1 C4 111.6(2)
N2 C12 C8 179.2(3)
C6 C7 C8 119.9(2)
C2 C4 N1 114.5(2)
C2 C4 C5 127.3(2)
N1 C4 C5 118.2(2)
O4 C17 N3 121.6(2)
O4 C17 N4 121.4(2)
N3 C17 N4 117.0(2)
C4 C2 C1 127.4(2)
C4 C2 S1 110.39(17)
C1 C2 S1 122.19(18)
O1 C1 O2 123.9(2)
O1 C1 C2 121.4(2)
O2 C1 C2 114.7(2)
O3 C13 C14 108.9(2)
C11 C10 C9 119.4(2)
C16A C14 C16B 63.9(3)
C16A C14 C13 124.2(4)
C16B C14 C13 123.1(4)
C16A C14 C15 116.9(4)
C16B C14 C15 114.8(4)
C13 C14 C15 108.3(3)

loop_
_geom_bond_atom_site_label_1
_geom_bond_atom_site_label_2
_geom_bond_distance
C16A C14 1.317(6)
C16B C14 1.361(7)
O4 C17 1.249(3)
N3 C17 1.329(3)
N4 C17 1.330(4)
S1 C3 1.723(2)
S1 C2 1.726(2)
O2 C1 1.314(3)
O3 C9 1.348(3)
O3 C13 1.449(3)
C6 C7 1.387(3)
C6 C11 1.391(3)
C6 C3 1.471(3)
O1 C1 1.217(3)
C9 C10 1.386(3)
C9 C8 1.406(3)
C3 N1 1.316(3)
C8 C7 1.393(3)
C8 C12 1.441(3)
C11 C10 1.382(3)
N1 C4 1.370(3)
C12 N2 1.142(3)
C4 C2 1.365(3)
C4 C5 1.500(3)
C2 C1 1.473(3)
C13 C14 1.493(4)
C15 C14 1.535(4)
